data_1550972
loop_
_publ_author_name
'Kiernicki, John J.'
'Shanahan, James P.'
'Zeller, Matthias'
'Szymczak, Nathaniel K.'

_publ_section_title
;
 Tuning ligand field strength with pendent Lewis acids: access to high
 spin iron hydrides
;
_journal_name_full 'Chemical Science'
_journal_paper_doi 10.1039/C9SC00561G
_journal_year 2019
_chemical_absolute_configuration ad
_chemical_formula_moiety 'C41 H65 B2 Fe N5, 0.892(C7 H8)'
_chemical_formula_sum 'C47.24 H72.13 B2 Fe N5'
_chemical_formula_weight 787.61
_chemical_properties_physical Air-sensitive,Moisture-sensitive,Hygroscopic
_space_group_crystal_system tetragonal
_space_group_IT_number 96
_space_group_name_Hall 'P 4nw 2abw'
_space_group_name_H-M_alt 'P 43 21 2'
_symmetry_space_group_name_Hall 'P 4nw 2abw'
_symmetry_space_group_name_H-M 'P 43 21 2'
_atom_sites_solution_hydrogens geom
_atom_sites_solution_primary isomor
_atom_sites_solution_secondary difmap
_audit_creation_method SHELXL-2018/1
_audit_update_record
;
2018-12-10 deposited with the CCDC.    2019-04-26 downloaded from the CCDC.
;
_cell_angle_alpha 90
_cell_angle_beta 90
_cell_angle_gamma 90
_cell_formula_units_Z 4
_cell_length_a 16.0995(5)
_cell_length_b 16.0995(5)
_cell_length_c 16.3816(5)
_cell_measurement_reflns_used 8849
_cell_measurement_temperature 150(2)
_cell_measurement_theta_max 66.1580
_cell_measurement_theta_min 3.8830
_cell_volume 4246.0(2)
_computing_cell_refinement 'SAINT V8.37A (Bruker, 2016)'
_computing_data_collection 'Apex3 v2016.9-0 (Bruker, 2016)'
_computing_data_reduction 'SAINT V8.37A (Bruker, 2016)'
_computing_structure_refinement
;  
SHELXL-2018/1 (Sheldrick, 2015, 2018), 
SHELXLE Rev882 (H\"ubschle et al., 2011)
;
_diffrn_ambient_temperature 150(2)
_diffrn_measured_fraction_theta_full 1.000
_diffrn_measured_fraction_theta_max 0.991
_diffrn_measurement_device_type 'Bruker AXS D8 Quest CMOS diffractometer'
_diffrn_measurement_method 'omega and phi scans'
_diffrn_radiation_monochromator 'laterally graded multilayer (Goebel) mirror'
_diffrn_radiation_type CuK\a
_diffrn_radiation_wavelength 1.54178
_diffrn_reflns_av_R_equivalents 0.0698
_diffrn_reflns_av_unetI/netI 0.0457
_diffrn_reflns_Laue_measured_fraction_full 1.000
_diffrn_reflns_Laue_measured_fraction_max 0.991
_diffrn_reflns_limit_h_max 19
_diffrn_reflns_limit_h_min -19
_diffrn_reflns_limit_k_max 20
_diffrn_reflns_limit_k_min -19
_diffrn_reflns_limit_l_max 19
_diffrn_reflns_limit_l_min -20
_diffrn_reflns_number 30458
_diffrn_reflns_point_group_measured_fraction_full 1.000
_diffrn_reflns_point_group_measured_fraction_max 0.991
_diffrn_reflns_theta_full 67.679
_diffrn_reflns_theta_max 79.949
_diffrn_reflns_theta_min 3.850
_diffrn_source 'I-mu-S microsource X-ray tube'
_exptl_absorpt_coefficient_mu 3.132
_exptl_absorpt_correction_T_max 0.5259
_exptl_absorpt_correction_T_min 0.4269
_exptl_absorpt_correction_type multi-scan
_exptl_absorpt_process_details
;
 SADABS 2016/2: Krause, L., Herbst-Irmer, R., Sheldrick G.M. & Stalke D.,
 J. Appl. Cryst. 48 (2015) 3-10
;
_exptl_crystal_colour black
_exptl_crystal_density_diffrn 1.232
_exptl_crystal_description cube
_exptl_crystal_F_000 1706
_exptl_crystal_recrystallization_method 'Re-crystallisation from solvent'
_exptl_crystal_size_max 0.120
_exptl_crystal_size_mid 0.110
_exptl_crystal_size_min 0.100
_refine_diff_density_max 0.330
_refine_diff_density_min -0.492
_refine_diff_density_rms 0.051
_refine_ls_abs_structure_details
;
 Refined as an inversion twin.
;
_refine_ls_abs_structure_Flack 0.390(10)
_refine_ls_extinction_method none
_refine_ls_goodness_of_fit_ref 1.004
_refine_ls_hydrogen_treatment constr
_refine_ls_matrix_type full
_refine_ls_number_parameters 508
_refine_ls_number_reflns 4559
_refine_ls_number_restraints 668
_refine_ls_restrained_S_all 0.985
_refine_ls_R_factor_all 0.0733
_refine_ls_R_factor_gt 0.0561
_refine_ls_shift/su_max 0.001
_refine_ls_shift/su_mean 0.000
_refine_ls_structure_factor_coef Fsqd
_refine_ls_weighting_details 'w=1/[\s^2^(Fo^2^)+(0.1148P)^2^] where P=(Fo^2^+2Fc^2^)/3'
_refine_ls_weighting_scheme calc
_refine_ls_wR_factor_gt 0.1482
_refine_ls_wR_factor_ref 0.1651
_reflns_Friedel_coverage 0.734
_reflns_Friedel_fraction_full 1.000
_reflns_Friedel_fraction_max 0.992
_reflns_number_gt 3416
_reflns_number_total 4559
_reflns_threshold_expression 'I > 2\s(I)'
_cod_data_source_file c9sc00561g2.cif
_cod_data_source_block JK3155_0m
_cod_original_cell_volume 4246.0(3)
_cod_database_code 1550972
_shelx_shelxl_version_number 2018/1
_shelx_space_group_comment
;
The symmetry employed for this shelxl refinement is uniquely defined
by the following loop, which should always be used as a source of
symmetry information in preference to the above space-group names.
They are only intended as comments.
;
_shelx_estimated_absorpt_t_min 0.705
_shelx_estimated_absorpt_t_max 0.745

loop_
_space_group_symop_operation_xyz
'x, y, z'
'-x, -y, z+1/2'
'-y+1/2, x+1/2, z+3/4'
'y+1/2, -x+1/2, z+1/4'
'-x+1/2, y+1/2, -z+3/4'
'x+1/2, -y+1/2, -z+1/4'
'y, x, -z'
'-y, -x, -z+1/2'

loop_
_atom_site_label
_atom_site_type_symbol
_atom_site_fract_x
_atom_site_fract_y
_atom_site_fract_z
_atom_site_U_iso_or_equiv
_atom_site_adp_type
_atom_site_occupancy
_atom_site_site_symmetry_order
_atom_site_calc_flag
_atom_site_refinement_flags_posn
_atom_site_refinement_flags_adp
_atom_site_refinement_flags_occupancy
_atom_site_disorder_assembly
_atom_site_disorder_group
Fe1 Fe 0.21960(4) 0.21960(4) 0.000000 0.0544(3) Uani 1 2 d S T P . .
N1 N 0.3153(2) 0.3153(2) 0.000000 0.0514(10) Uani 1 2 d S T P B .
C1 C 0.3190(3) 0.3704(3) 0.0615(2) 0.0504(9) Uani 1 1 d . . . . .
C2 C 0.3796(3) 0.4318(3) 0.0634(3) 0.0565(10) Uani 1 1 d . . . . .
H2 H 0.382261 0.470210 0.107327 0.068 Uiso 1 1 calc R U . . .
C3 C 0.4356(3) 0.4356(3) 0.000000 0.0581(14) Uani 1 2 d S T P . .
H3 H 0.477342 0.477344 -0.000001 0.070 Uiso 1 2 calc R U P . .
C4 C 0.2548(3) 0.3568(3) 0.1228(3) 0.0538(10) Uani 1 1 d D U . . .
C5 C 0.2335(3) 0.3976(3) 0.1945(3) 0.0591(11) Uani 1 1 d D U . . .
H5 H 0.259590 0.445542 0.216448 0.071 Uiso 1 1 calc R U . A 1
C6 C 0.1679(18) 0.3556(19) 0.2273(16) 0.062(2) Uani 0.554(6) 1 d D U P B 1
C7 C 0.1163(14) 0.3741(14) 0.3023(12) 0.072(3) Uani 0.554(6) 1 d D U P B 1
C8 C 0.1641(18) 0.4387(14) 0.3513(15) 0.089(6) Uani 0.554(6) 1 d D U P B 1
H8A H 0.131962 0.454029 0.399886 0.134 Uiso 0.554(6) 1 calc R U P B 1
H8B H 0.173287 0.488145 0.317607 0.134 Uiso 0.554(6) 1 calc R U P B 1
H8C H 0.217731 0.415579 0.368100 0.134 Uiso 0.554(6) 1 calc R U P B 1
C9 C 0.0315(13) 0.4067(16) 0.2796(18) 0.095(6) Uani 0.554(6) 1 d D U P B 1
H9A H 0.001458 0.422680 0.329178 0.142 Uiso 0.554(6) 1 calc R U P B 1
H9B H 0.000405 0.363403 0.250764 0.142 Uiso 0.554(6) 1 calc R U P B 1
H9C H 0.037636 0.455315 0.244027 0.142 Uiso 0.554(6) 1 calc R U P B 1
C10 C 0.1097(18) 0.2971(16) 0.3573(17) 0.097(6) Uani 0.554(6) 1 d D U P B 1
H10A H 0.083380 0.312435 0.409027 0.145 Uiso 0.554(6) 1 calc R U P B 1
H10B H 0.165434 0.275062 0.367898 0.145 Uiso 0.554(6) 1 calc R U P B 1
H10C H 0.076178 0.254597 0.329892 0.145 Uiso 0.554(6) 1 calc R U P B 1
N2 N 0.2106(9) 0.2876(9) 0.1122(11) 0.054(3) Uani 0.554(6) 1 d D U P B 1
N3 N 0.1585(8) 0.2891(9) 0.1764(10) 0.060(2) Uani 0.554(6) 1 d D U P B 1
C11 C 0.1104(6) 0.2137(6) 0.1861(6) 0.065(2) Uani 0.554(6) 1 d D U P B 1
H11A H 0.093054 0.193691 0.131567 0.078 Uiso 0.554(6) 1 calc R U P B 1
H11B H 0.059427 0.226582 0.217531 0.078 Uiso 0.554(6) 1 calc R U P B 1
C12 C 0.1572(6) 0.1448(6) 0.2293(5) 0.074(2) Uani 0.554(6) 1 d D U P B 1
H12A H 0.120182 0.095814 0.233192 0.089 Uiso 0.554(6) 1 calc R U P B 1
H12B H 0.169437 0.163285 0.285627 0.089 Uiso 0.554(6) 1 calc R U P B 1
C13 C 0.2380(11) 0.1177(10) 0.1896(10) 0.073(4) Uani 0.554(6) 1 d D U P B 1
H13A H 0.267199 0.081767 0.229405 0.088 Uiso 0.554(6) 1 calc R U P B 1
H13B H 0.272417 0.168111 0.182630 0.088 Uiso 0.554(6) 1 calc R U P B 1
B1 B 0.2380(7) 0.0699(7) 0.1044(6) 0.064(2) Uani 0.554(6) 1 d D U P B 1
H1 H 0.226604 0.112832 0.061780 0.077 Uiso 0.554(6) 1 calc R U P B 1
C14 C 0.1692(8) -0.0017(6) 0.0918(7) 0.065(3) Uani 0.554(6) 1 d D U P B 1
H14 H 0.113916 0.023136 0.105420 0.078 Uiso 0.554(6) 1 calc R U P B 1
C15 C 0.1864(9) -0.0710(7) 0.1551(8) 0.091(3) Uani 0.554(6) 1 d D U P B 1
H15A H 0.179426 -0.047312 0.210410 0.109 Uiso 0.554(6) 1 calc R U P B 1
H15B H 0.143815 -0.114851 0.148263 0.109 Uiso 0.554(6) 1 calc R U P B 1
C16 C 0.2704(11) -0.1107(10) 0.1502(12) 0.099(4) Uani 0.554(6) 1 d D U P B 1
H16A H 0.270956 -0.150782 0.104373 0.119 Uiso 0.554(6) 1 calc R U P B 1
H16B H 0.280871 -0.142056 0.201164 0.119 Uiso 0.554(6) 1 calc R U P B 1
C17 C 0.3391(11) -0.0487(11) 0.1380(11) 0.100(4) Uani 0.554(6) 1 d D U P B 1
H17A H 0.388835 -0.079367 0.119125 0.120 Uiso 0.554(6) 1 calc R U P B 1
H17B H 0.352792 -0.024605 0.191958 0.120 Uiso 0.554(6) 1 calc R U P B 1
C18 C 0.3240(7) 0.0245(8) 0.0776(7) 0.084(3) Uani 0.554(6) 1 d D U P B 1
H18 H 0.370195 0.065327 0.084846 0.101 Uiso 0.554(6) 1 calc R U P B 1
C19 C 0.3224(10) -0.0015(10) -0.0121(10) 0.075(4) Uani 0.554(6) 1 d D U P B 1
H19A H 0.374471 -0.031488 -0.024968 0.090 Uiso 0.554(6) 1 calc R U P B 1
H19B H 0.320567 0.049006 -0.046558 0.090 Uiso 0.554(6) 1 calc R U P B 1
C20 C 0.2478(6) -0.0575(7) -0.0339(6) 0.074(2) Uani 0.554(6) 1 d D U P B 1
H20A H 0.241618 -0.058333 -0.094002 0.089 Uiso 0.554(6) 1 calc R U P B 1
H20B H 0.260507 -0.114865 -0.016102 0.089 Uiso 0.554(6) 1 calc R U P B 1
C21 C 0.1649(6) -0.0315(6) 0.0037(6) 0.069(2) Uani 0.554(6) 1 d D U P B 1
H21A H 0.140885 0.013480 -0.030023 0.083 Uiso 0.554(6) 1 calc R U P B 1
H21B H 0.126405 -0.079379 0.001059 0.083 Uiso 0.554(6) 1 calc R U P B 1
C6B C 0.164(2) 0.355(2) 0.224(2) 0.063(3) Uani 0.446(6) 1 d D U P B 2
C7B C 0.1158(18) 0.3765(17) 0.3007(15) 0.072(3) Uani 0.446(6) 1 d D U P B 2
C8B C 0.153(2) 0.4554(14) 0.3370(18) 0.073(5) Uani 0.446(6) 1 d D U P B 2
H8D H 0.123774 0.469485 0.387575 0.109 Uiso 0.446(6) 1 calc R U P B 2
H8E H 0.147383 0.501086 0.297905 0.109 Uiso 0.446(6) 1 calc R U P B 2
H8F H 0.212034 0.446220 0.348886 0.109 Uiso 0.446(6) 1 calc R U P B 2
C9B C 0.0240(19) 0.386(2) 0.283(3) 0.094(6) Uani 0.446(6) 1 d D U P B 2
H9D H -0.004189 0.407032 0.332024 0.140 Uiso 0.446(6) 1 calc R U P B 2
H9E H 0.000587 0.331707 0.268452 0.140 Uiso 0.446(6) 1 calc R U P B 2
H9F H 0.016094 0.424879 0.238011 0.140 Uiso 0.446(6) 1 calc R U P B 2
C10B C 0.1259(18) 0.3090(16) 0.3666(18) 0.069(4) Uani 0.446(6) 1 d D U P B 2
H10D H 0.098987 0.257641 0.348275 0.103 Uiso 0.446(6) 1 calc R U P B 2
H10E H 0.100006 0.327792 0.417481 0.103 Uiso 0.446(6) 1 calc R U P B 2
H10F H 0.185096 0.298537 0.375962 0.103 Uiso 0.446(6) 1 calc R U P B 2
N2B N 0.1954(11) 0.2990(12) 0.1069(15) 0.054(3) Uani 0.446(6) 1 d D U P B 2
N3B N 0.1392(9) 0.2950(11) 0.1679(12) 0.057(3) Uani 0.446(6) 1 d D U P B 2
C11B C 0.0669(7) 0.2402(7) 0.1579(7) 0.061(2) Uani 0.446(6) 1 d D U P B 2
H11C H 0.046257 0.224561 0.212742 0.073 Uiso 0.446(6) 1 calc R U P B 2
H11D H 0.085114 0.188731 0.130209 0.073 Uiso 0.446(6) 1 calc R U P B 2
C12B C -0.0043(7) 0.2779(8) 0.1098(7) 0.066(3) Uani 0.446(6) 1 d D U P B 2
H12C H -0.046587 0.234299 0.100387 0.080 Uiso 0.446(6) 1 calc R U P B 2
H12D H -0.030355 0.321886 0.143308 0.080 Uiso 0.446(6) 1 calc R U P B 2
C13B C 0.0199(10) 0.3144(13) 0.0289(11) 0.061(4) Uani 0.446(6) 1 d D U P B 2
H13C H 0.068898 0.350168 0.038835 0.073 Uiso 0.446(6) 1 calc R U P B 2
H13D H -0.025934 0.351789 0.012225 0.073 Uiso 0.446(6) 1 calc R U P B 2
B1B B 0.0415(7) 0.2577(7) -0.0488(7) 0.056(3) Uani 0.446(6) 1 d D U P B 2
H1B H 0.093721 0.227141 -0.034979 0.067 Uiso 0.446(6) 1 calc R U P B 2
C14B C -0.0268(8) 0.1875(8) -0.0732(10) 0.068(3) Uani 0.446(6) 1 d D U P B 2
H14B H -0.038815 0.153238 -0.023689 0.082 Uiso 0.446(6) 1 calc R U P B 2
C15B C -0.1074(7) 0.2344(8) -0.0974(9) 0.073(3) Uani 0.446(6) 1 d D U P B 2
H15C H -0.132697 0.258181 -0.047484 0.088 Uiso 0.446(6) 1 calc R U P B 2
H15D H -0.147406 0.193958 -0.120455 0.088 Uiso 0.446(6) 1 calc R U P B 2
C16B C -0.0938(11) 0.3057(11) -0.1607(14) 0.085(4) Uani 0.446(6) 1 d D U P B 2
H16C H -0.094647 0.280705 -0.215886 0.102 Uiso 0.446(6) 1 calc R U P B 2
H16D H -0.141922 0.343777 -0.157110 0.102 Uiso 0.446(6) 1 calc R U P B 2
C17B C -0.0169(9) 0.3567(9) -0.1538(11) 0.075(4) Uani 0.446(6) 1 d D U P B 2
H17C H -0.025766 0.399930 -0.111720 0.090 Uiso 0.446(6) 1 calc R U P B 2
H17D H -0.007307 0.385321 -0.206471 0.090 Uiso 0.446(6) 1 calc R U P B 2
C18B C 0.0599(8) 0.3080(7) -0.1321(7) 0.068(3) Uani 0.446(6) 1 d D U P B 2
H18B H 0.104212 0.349514 -0.119252 0.081 Uiso 0.446(6) 1 calc R U P B 2
C19B C 0.0936(11) 0.2531(11) -0.1994(11) 0.062(4) Uani 0.446(6) 1 d D U P B 2
H19C H 0.149979 0.234405 -0.183928 0.074 Uiso 0.446(6) 1 calc R U P B 2
H19D H 0.098688 0.286553 -0.249853 0.074 Uiso 0.446(6) 1 calc R U P B 2
C20B C 0.0397(8) 0.1758(8) -0.2180(7) 0.069(3) Uani 0.446(6) 1 d D U P B 2
H20C H 0.073057 0.136546 -0.250935 0.083 Uiso 0.446(6) 1 calc R U P B 2
H20D H -0.008204 0.193383 -0.251728 0.083 Uiso 0.446(6) 1 calc R U P B 2
C21B C 0.0060(8) 0.1287(7) -0.1416(7) 0.067(3) Uani 0.446(6) 1 d D U P B 2
H21C H -0.039574 0.091371 -0.158830 0.080 Uiso 0.446(6) 1 calc R U P B 2
H21D H 0.050983 0.093787 -0.118832 0.080 Uiso 0.446(6) 1 calc R U P B 2
C22 C -0.1724(14) -0.1747(15) -0.0141(12) 0.080(4) Uani 0.333(12) 1 d G U P C -1
H22 H -0.213575 -0.216286 -0.021158 0.096 Uiso 0.333(12) 1 calc R U P C -1
C23 C -0.1102(15) -0.1852(13) 0.0439(12) 0.081(4) Uani 0.333(12) 1 d DG U P C -1
H23 H -0.108968 -0.233975 0.076479 0.097 Uiso 0.333(12) 1 calc R U P C -1
C24 C -0.0499(14) -0.1243(16) 0.0542(15) 0.079(4) Uani 0.333(12) 1 d DG U P C -1
C25 C -0.0517(16) -0.0529(16) 0.0065(19) 0.077(3) Uani 0.333(12) 1 d DG U P C -1
H25 H -0.010512 -0.011299 0.013566 0.093 Uiso 0.333(12) 1 calc R U P C -1
C26 C -0.1139(17) -0.0424(15) -0.0515(17) 0.071(4) Uani 0.333(12) 1 d G U P C -1
H26 H -0.115118 0.006392 -0.084071 0.085 Uiso 0.333(12) 1 calc R U P C -1
C27 C -0.1742(13) -0.1033(17) -0.0618(12) 0.079(4) Uani 0.333(12) 1 d G U P C -1
H27 H -0.216649 -0.096100 -0.101434 0.095 Uiso 0.333(12) 1 calc R U P C -1
C28 C 0.0143(17) -0.135(2) 0.1204(16) 0.145(9) Uani 0.333(12) 1 d D U P C -1
H28A H 0.050407 -0.182073 0.106948 0.218 Uiso 0.333(12) 1 calc R U P C -1
H28B H -0.013564 -0.145602 0.172570 0.218 Uiso 0.333(12) 1 calc R U P C -1
H28C H 0.047755 -0.084365 0.124718 0.218 Uiso 0.333(12) 1 calc R U P C -1
C22B C -0.188(2) -0.153(3) -0.002(3) 0.081(5) Uani 0.113(12) 1 d DG U P D -2
C23B C -0.132(3) -0.167(3) 0.062(3) 0.082(5) Uani 0.113(12) 1 d DG U P D -2
H23B H -0.143451 -0.208157 0.101376 0.098 Uiso 0.113(12) 1 calc R U P D -2
C24B C -0.060(3) -0.120(4) 0.067(4) 0.081(4) Uani 0.113(12) 1 d G U P D -2
H24B H -0.021517 -0.129574 0.110279 0.098 Uiso 0.113(12) 1 calc R U P D -2
C25B C -0.043(3) -0.059(4) 0.009(5) 0.077(4) Uani 0.113(12) 1 d G U P D -2
H25B H 0.006759 -0.027554 0.012406 0.093 Uiso 0.113(12) 1 calc R U P D -2
C26B C -0.098(3) -0.046(4) -0.055(4) 0.075(4) Uani 0.113(12) 1 d G U P D -2
H26B H -0.086898 -0.004118 -0.094371 0.090 Uiso 0.113(12) 1 calc R U P D -2
C27B C -0.171(3) -0.092(4) -0.060(3) 0.078(4) Uani 0.113(12) 1 d DG U P D -2
H27B H -0.208833 -0.082700 -0.103275 0.094 Uiso 0.113(12) 1 calc R U P D -2
C28B C -0.267(3) -0.202(3) -0.008(4) 0.099(10) Uani 0.113(12) 1 d D U P D -2
H28D H -0.282718 -0.222252 0.046523 0.148 Uiso 0.113(12) 1 calc R U P D -2
H28E H -0.258908 -0.249300 -0.044523 0.148 Uiso 0.113(12) 1 calc R U P D -2
H28F H -0.311397 -0.166343 -0.029173 0.148 Uiso 0.113(12) 1 calc R U P D -2

loop_
_atom_site_aniso_label
_atom_site_aniso_U_11
_atom_site_aniso_U_22
_atom_site_aniso_U_33
_atom_site_aniso_U_23
_atom_site_aniso_U_13
_atom_site_aniso_U_12
Fe1 0.0578(4) 0.0578(4) 0.0475(4) -0.0062(3) 0.0062(3) -0.0041(5)
N1 0.0526(15) 0.0526(15) 0.049(2) -0.0037(16) 0.0037(16) -0.005(2)
C1 0.053(2) 0.048(2) 0.049(2) -0.0021(17) -0.0024(18) -0.0009(17)
C2 0.060(3) 0.050(2) 0.059(2) -0.0011(19) -0.008(2) 0.001(2)
C3 0.054(2) 0.054(2) 0.067(4) 0.004(2) -0.004(2) -0.003(3)
C4 0.059(2) 0.053(2) 0.049(2) -0.0049(18) 0.0004(18) 0.0016(19)
C5 0.067(3) 0.058(2) 0.053(2) -0.0089(19) 0.000(2) -0.002(2)
C6 0.076(5) 0.059(4) 0.051(4) -0.009(4) 0.008(4) 0.002(4)
C7 0.082(5) 0.076(5) 0.059(5) -0.014(5) 0.013(5) 0.004(5)
C8 0.093(10) 0.111(12) 0.065(9) -0.027(9) 0.013(8) -0.001(10)
C9 0.080(9) 0.114(13) 0.089(9) -0.026(10) 0.004(7) 0.030(9)
C10 0.101(12) 0.115(11) 0.073(9) -0.017(8) 0.028(9) -0.026(9)
N2 0.064(5) 0.047(5) 0.050(4) -0.005(4) 0.016(4) -0.004(5)
N3 0.065(5) 0.060(4) 0.054(4) -0.008(4) 0.013(4) -0.009(4)
C11 0.067(5) 0.068(5) 0.059(4) -0.004(4) 0.016(4) -0.018(4)
C12 0.085(6) 0.074(5) 0.064(5) -0.012(4) 0.018(4) -0.022(4)
C13 0.085(8) 0.072(7) 0.062(6) -0.005(5) 0.000(6) -0.015(6)
B1 0.067(5) 0.068(5) 0.058(5) -0.001(4) -0.002(4) -0.008(4)
C14 0.077(6) 0.052(5) 0.066(5) 0.007(4) -0.008(5) -0.008(4)
C15 0.122(8) 0.059(5) 0.092(6) 0.016(5) -0.005(6) -0.001(5)
C16 0.119(10) 0.078(7) 0.100(7) 0.020(6) -0.009(8) 0.027(7)
C17 0.087(8) 0.109(9) 0.105(8) -0.002(8) -0.013(7) 0.024(8)
C18 0.062(5) 0.105(6) 0.086(6) -0.021(5) -0.009(5) 0.005(5)
C19 0.053(5) 0.092(8) 0.081(7) -0.021(6) -0.001(5) 0.017(6)
C20 0.077(5) 0.071(5) 0.074(5) -0.011(4) 0.000(4) 0.009(4)
C21 0.073(5) 0.062(4) 0.071(5) -0.006(4) -0.004(5) -0.008(4)
C6B 0.075(5) 0.060(5) 0.053(5) -0.005(5) 0.009(5) 0.000(5)
C7B 0.082(6) 0.075(6) 0.059(5) -0.014(5) 0.012(5) 0.005(5)
C8B 0.093(11) 0.069(8) 0.056(9) -0.012(7) 0.004(8) 0.013(8)
C9B 0.092(11) 0.086(12) 0.102(11) -0.003(10) 0.004(9) -0.009(9)
C10B 0.068(9) 0.079(9) 0.058(7) -0.006(7) -0.004(6) -0.019(7)
N2B 0.065(6) 0.049(5) 0.048(5) -0.008(4) 0.010(5) 0.003(5)
N3B 0.066(5) 0.053(4) 0.053(4) -0.004(4) 0.015(4) 0.001(4)
C11B 0.066(5) 0.055(5) 0.062(5) -0.007(4) 0.014(4) -0.009(4)
C12B 0.064(5) 0.066(6) 0.070(6) -0.009(5) 0.007(5) 0.001(5)
C13B 0.053(6) 0.060(7) 0.069(7) -0.005(6) 0.000(5) 0.013(5)
B1B 0.049(5) 0.051(5) 0.067(6) 0.003(5) -0.005(5) 0.002(4)
C14B 0.066(6) 0.058(6) 0.080(7) -0.003(5) 0.003(6) -0.001(5)
C15B 0.053(5) 0.068(6) 0.098(7) -0.011(6) -0.006(6) 0.003(5)
C16B 0.073(8) 0.071(8) 0.110(9) 0.009(7) -0.004(7) 0.011(7)
C17B 0.073(7) 0.056(6) 0.096(8) 0.024(6) -0.001(6) 0.003(6)
C18B 0.076(6) 0.054(5) 0.074(6) 0.012(5) -0.006(5) -0.004(5)
C19B 0.074(8) 0.060(6) 0.052(6) 0.008(5) 0.003(6) -0.007(6)
C20B 0.074(6) 0.072(6) 0.062(5) -0.004(5) -0.003(5) -0.002(5)
C21B 0.069(6) 0.064(6) 0.068(6) -0.011(5) 0.001(5) -0.005(5)
C22 0.070(7) 0.088(8) 0.083(8) 0.002(7) 0.016(7) 0.004(5)
C23 0.071(8) 0.089(9) 0.082(8) -0.003(7) 0.011(7) 0.004(6)
C24 0.075(8) 0.084(8) 0.079(7) -0.009(7) 0.017(6) 0.004(6)
C25 0.071(8) 0.090(8) 0.072(7) -0.011(7) 0.022(6) 0.009(5)
C26 0.056(7) 0.086(8) 0.071(6) -0.007(6) 0.019(6) 0.002(6)
C27 0.070(7) 0.083(8) 0.085(7) 0.001(7) 0.015(6) 0.005(6)
C28 0.140(17) 0.153(17) 0.144(16) -0.019(15) 0.017(15) 0.002(15)
C22B 0.074(8) 0.087(9) 0.083(9) 0.000(8) 0.013(8) 0.002(7)
C23B 0.073(8) 0.089(9) 0.084(9) -0.003(8) 0.014(8) 0.005(8)
C24B 0.075(8) 0.088(9) 0.082(8) -0.009(7) 0.017(7) 0.006(7)
C25B 0.070(8) 0.087(9) 0.074(8) -0.010(7) 0.019(7) 0.007(7)
C26B 0.064(8) 0.086(9) 0.075(8) -0.007(7) 0.018(7) 0.006(7)
C27B 0.068(8) 0.086(9) 0.082(8) -0.002(8) 0.015(7) 0.003(7)
C28B 0.084(19) 0.11(2) 0.11(2) -0.001(18) 0.009(18) 0.008(18)

loop_
_atom_type_symbol
_atom_type_description
_atom_type_scat_dispersion_real
_atom_type_scat_dispersion_imag
_atom_type_scat_source
C C 0.0181 0.0091 'International Tables Vol C Tables 4.2.6.8 and 6.1.1.4'
H H 0.0000 0.0000 'International Tables Vol C Tables 4.2.6.8 and 6.1.1.4'
B B 0.0090 0.0039 'International Tables Vol C Tables 4.2.6.8 and 6.1.1.4'
N N 0.0311 0.0180 'International Tables Vol C Tables 4.2.6.8 and 6.1.1.4'
Fe Fe -1.1336 3.1974 'International Tables Vol C Tables 4.2.6.8 and 6.1.1.4'

loop_
_geom_angle_atom_site_label_1
_geom_angle_atom_site_label_2
_geom_angle_atom_site_label_3
_geom_angle
_geom_angle_site_symmetry_1
_geom_angle_site_symmetry_3
N2 Fe1 N2 143.5(6) 7 .
N2 Fe1 N1 71.8(3) 7 .
N2 Fe1 N1 71.8(3) . .
N2 Fe1 N2B 8.2(11) 7 7
N2 Fe1 N2B 144.2(4) . 7
N1 Fe1 N2B 73.4(4) . 7
N1 Fe1 N2B 73.4(4) . .
N2B Fe1 N2B 146.9(8) 7 .
C1 N1 C1 120.1(5) . 7
C1 N1 Fe1 119.9(3) . .
C1 N1 Fe1 119.9(3) 7 .
N1 C1 C2 121.2(4) . .
N1 C1 C4 112.6(4) . .
C2 C1 C4 126.2(4) . .
C3 C2 C1 118.4(4) . .
C3 C2 H2 120.8 . .
C1 C2 H2 120.8 . .
C2 C3 C2 120.7(6) 7 .
C2 C3 H3 119.7 7 .
C2 C3 H3 119.7 . .
N2 C4 C5 111.9(8) . .
N2B C4 C5 108.2(10) . .
N2 C4 C1 114.5(8) . .
N2B C4 C1 118.0(10) . .
C5 C4 C1 133.3(4) . .
C6 C5 C4 106.9(8) . .
C4 C5 C6B 104.8(9) . .
C6 C5 H5 126.6 . .
C4 C5 H5 126.6 . .
C5 C6 N3 103.5(10) . .
C5 C6 C7 130.4(13) . .
N3 C6 C7 126.1(12) . .
C9 C7 C6 111.4(16) . .
C9 C7 C8 110.4(16) . .
C6 C7 C8 106.6(15) . .
C9 C7 C10 111.3(16) . .
C6 C7 C10 110.8(16) . .
C8 C7 C10 106.1(15) . .
C7 C8 H8A 109.5 . .
C7 C8 H8B 109.5 . .
H8A C8 H8B 109.5 . .
C7 C8 H8C 109.5 . .
H8A C8 H8C 109.5 . .
H8B C8 H8C 109.5 . .
C7 C9 H9A 109.5 . .
C7 C9 H9B 109.5 . .
H9A C9 H9B 109.5 . .
C7 C9 H9C 109.5 . .
H9A C9 H9C 109.5 . .
H9B C9 H9C 109.5 . .
C7 C10 H10A 109.5 . .
C7 C10 H10B 109.5 . .
H10A C10 H10B 109.5 . .
C7 C10 H10C 109.5 . .
H10A C10 H10C 109.5 . .
H10B C10 H10C 109.5 . .
C4 N2 N3 102.5(11) . .
C4 N2 Fe1 120.1(10) . .
N3 N2 Fe1 136.2(9) . .
N2 N3 C6 115.0(11) . .
N2 N3 C11 113.8(11) . .
C6 N3 C11 130.5(12) . .
N3 C11 C12 113.5(9) . .
N3 C11 H11A 108.9 . .
C12 C11 H11A 108.9 . .
N3 C11 H11B 108.9 . .
C12 C11 H11B 108.9 . .
H11A C11 H11B 107.7 . .
C11 C12 C13 115.9(9) . .
C11 C12 H12A 108.3 . .
C13 C12 H12A 108.3 . .
C11 C12 H12B 108.3 . .
C13 C12 H12B 108.3 . .
H12A C12 H12B 107.4 . .
C12 C13 B1 120.9(12) . .
C12 C13 H13A 107.1 . .
B1 C13 H13A 107.1 . .
C12 C13 H13B 107.1 . .
B1 C13 H13B 107.1 . .
H13A C13 H13B 106.8 . .
C13 B1 C14 117.2(10) . .
C13 B1 C18 117.0(10) . .
C14 B1 C18 103.3(9) . .
C13 B1 H1 106.2 . .
C14 B1 H1 106.2 . .
C18 B1 H1 106.2 . .
C21 C14 C15 114.5(9) . .
C21 C14 B1 112.2(9) . .
C15 C14 B1 107.8(9) . .
C21 C14 H14 107.3 . .
C15 C14 H14 107.3 . .
B1 C14 H14 107.3 . .
C16 C15 C14 115.7(11) . .
C16 C15 H15A 108.4 . .
C14 C15 H15A 108.4 . .
C16 C15 H15B 108.4 . .
C14 C15 H15B 108.4 . .
H15A C15 H15B 107.4 . .
C15 C16 C17 112.8(11) . .
C15 C16 H16A 109.0 . .
C17 C16 H16A 109.0 . .
C15 C16 H16B 109.0 . .
C17 C16 H16B 109.0 . .
H16A C16 H16B 107.8 . .
C16 C17 C18 118.1(12) . .
C16 C17 H17A 107.8 . .
C18 C17 H17A 107.8 . .
C16 C17 H17B 107.8 . .
C18 C17 H17B 107.8 . .
H17A C17 H17B 107.1 . .
C19 C18 C17 114.0(12) . .
C19 C18 B1 111.6(10) . .
C17 C18 B1 107.6(10) . .
C19 C18 H18 107.8 . .
C17 C18 H18 107.8 . .
B1 C18 H18 107.8 . .
C18 C19 C20 113.3(12) . .
C18 C19 H19A 108.9 . .
C20 C19 H19A 108.9 . .
C18 C19 H19B 108.9 . .
C20 C19 H19B 108.9 . .
H19A C19 H19B 107.7 . .
C21 C20 C19 115.2(9) . .
C21 C20 H20A 108.5 . .
C19 C20 H20A 108.5 . .
C21 C20 H20B 108.5 . .
C19 C20 H20B 108.5 . .
H20A C20 H20B 107.5 . .
C14 C21 C20 115.4(9) . .
C14 C21 H21A 108.4 . .
C20 C21 H21A 108.4 . .
C14 C21 H21B 108.4 . .
C20 C21 H21B 108.4 . .
H21A C21 H21B 107.5 . .
N3B C6B C5 109.8(13) . .
N3B C6B C7B 124.4(15) . .
C5 C6B C7B 125.3(16) . .
C9B C7B C6B 111(2) . .
C9B C7B C8B 112(2) . .
C6B C7B C8B 108.4(18) . .
C9B C7B C10B 107.8(19) . .
C6B C7B C10B 111(2) . .
C8B C7B C10B 105.8(17) . .
C7B C8B H8D 109.5 . .
C7B C8B H8E 109.5 . .
H8D C8B H8E 109.5 . .
C7B C8B H8F 109.5 . .
H8D C8B H8F 109.5 . .
H8E C8B H8F 109.5 . .
C7B C9B H9D 109.5 . .
C7B C9B H9E 109.5 . .
H9D C9B H9E 109.5 . .
C7B C9B H9F 109.5 . .
H9D C9B H9F 109.5 . .
H9E C9B H9F 109.5 . .
C7B C10B H10D 109.5 . .
C7B C10B H10E 109.5 . .
H10D C10B H10E 109.5 . .
C7B C10B H10F 109.5 . .
H10D C10B H10F 109.5 . .
H10E C10B H10F 109.5 . .
N3B N2B C4 111.2(14) . .
N3B N2B Fe1 132.9(11) . .
C4 N2B Fe1 115.2(11) . .
N2B N3B C6B 105.6(13) . .
N2B N3B C11B 118.5(13) . .
C6B N3B C11B 135.5(14) . .
N3B C11B C12B 114.6(11) . .
N3B C11B H11C 108.6 . .
C12B C11B H11C 108.6 . .
N3B C11B H11D 108.6 . .
C12B C11B H11D 108.6 . .
H11C C11B H11D 107.6 . .
C13B C12B C11B 114.8(10) . .
C13B C12B H12C 108.6 . .
C11B C12B H12C 108.6 . .
C13B C12B H12D 108.6 . .
C11B C12B H12D 108.6 . .
H12C C12B H12D 107.5 . .
C12B C13B B1B 122.2(15) . .
C12B C13B H13C 106.8 . .
B1B C13B H13C 106.8 . .
C12B C13B H13D 106.8 . .
B1B C13B H13D 106.8 . .
H13C C13B H13D 106.6 . .
C13B B1B C18B 115.1(11) . .
C13B B1B C14B 116.4(11) . .
C18B B1B C14B 105.3(10) . .
C13B B1B H1B 106.4 . .
C18B B1B H1B 106.4 . .
C14B B1B H1B 106.4 . .
C15B C14B C21B 113.3(12) . .
C15B C14B B1B 106.9(10) . .
C21B C14B B1B 111.7(10) . .
C15B C14B H14B 108.3 . .
C21B C14B H14B 108.3 . .
B1B C14B H14B 108.3 . .
C14B C15B C16B 114.1(12) . .
C14B C15B H15C 108.7 . .
C16B C15B H15C 108.7 . .
C14B C15B H15D 108.7 . .
C16B C15B H15D 108.7 . .
H15C C15B H15D 107.6 . .
C17B C16B C15B 118.2(13) . .
C17B C16B H16C 107.8 . .
C15B C16B H16C 107.8 . .
C17B C16B H16D 107.8 . .
C15B C16B H16D 107.8 . .
H16C C16B H16D 107.1 . .
C16B C17B C18B 114.4(12) . .
C16B C17B H17C 108.7 . .
C18B C17B H17C 108.7 . .
C16B C17B H17D 108.7 . .
C18B C17B H17D 108.7 . .
H17C C17B H17D 107.6 . .
C17B C18B C19B 115.2(12) . .
C17B C18B B1B 108.1(11) . .
C19B C18B B1B 112.8(11) . .
C17B C18B H18B 106.7 . .
C19B C18B H18B 106.7 . .
B1B C18B H18B 106.7 . .
C18B C19B C20B 114.3(13) . .
C18B C19B H19C 108.7 . .
C20B C19B H19C 108.7 . .
C18B C19B H19D 108.7 . .
C20B C19B H19D 108.7 . .
H19C C19B H19D 107.6 . .
C19B C20B C21B 115.3(11) . .
C19B C20B H20C 108.4 . .
C21B C20B H20C 108.4 . .
C19B C20B H20D 108.4 . .
C21B C20B H20D 108.4 . .
H20C C20B H20D 107.5 . .
C14B C21B C20B 113.5(10) . .
C14B C21B H21C 108.9 . .
C20B C21B H21C 108.9 . .
C14B C21B H21D 108.9 . .
C20B C21B H21D 108.9 . .
H21C C21B H21D 107.7 . .
C23 C22 C27 120.0 . .
C23 C22 H22 120.0 . .
C27 C22 H22 120.0 . .
C24 C23 C22 120.0 . .
C24 C23 H23 120.0 . .
C22 C23 H23 120.0 . .
C23 C24 C25 120.0 . .
C23 C24 C28 119.0(10) . .
C25 C24 C28 120.9(10) . .
C26 C25 C24 120.0 . .
C26 C25 H25 120.0 . .
C24 C25 H25 120.0 . .
C25 C26 C27 120.0 . .
C25 C26 H26 120.0 . .
C27 C26 H26 120.0 . .
C26 C27 C22 120.0 . .
C26 C27 H27 120.0 . .
C22 C27 H27 120.0 . .
C24 C28 H28A 109.5 . .
C24 C28 H28B 109.5 . .
H28A C28 H28B 109.5 . .
C24 C28 H28C 109.5 . .
H28A C28 H28C 109.5 . .
H28B C28 H28C 109.5 . .
C23B C22B C27B 120.0 . .
C23B C22B C28B 120.7(11) . .
C27B C22B C28B 119.3(11) . .
C24B C23B C22B 120.0 . .
C24B C23B H23B 120.0 . .
C22B C23B H23B 120.0 . .
C25B C24B C23B 120.0 . .
C25B C24B H24B 120.0 . .
C23B C24B H24B 120.0 . .
C24B C25B C26B 120.0 . .
C24B C25B H25B 120.0 . .
C26B C25B H25B 120.0 . .
C25B C26B C27B 120.0 . .
C25B C26B H26B 120.0 . .
C27B C26B H26B 120.0 . .
C26B C27B C22B 120.0 . .
C26B C27B H27B 120.0 . .
C22B C27B H27B 120.0 . .
C22B C28B H28D 109.5 . .
C22B C28B H28E 109.5 . .
H28D C28B H28E 109.5 . .
C22B C28B H28F 109.5 . .
H28D C28B H28F 109.5 . .
H28E C28B H28F 109.5 . .

loop_
_geom_bond_atom_site_label_1
_geom_bond_atom_site_label_2
_geom_bond_distance
_geom_bond_site_symmetry_2
Fe1 N2 2.145(17) 7
Fe1 N2 2.145(17) .
Fe1 N1 2.178(5) .
Fe1 N2B 2.20(2) 7
Fe1 N2B 2.20(2) .
N1 C1 1.345(5) .
N1 C1 1.345(5) 7
C1 C2 1.388(6) .
C1 C4 1.458(6) .
C2 C3 1.377(6) .
C2 H2 0.9500 .
C3 H3 0.9500 .
C4 N2 1.333(13) .
C4 N2B 1.360(15) .
C4 C5 1.388(6) .
C5 C6 1.364(13) .
C5 C6B 1.405(16) .
C5 H5 0.9500 .
C6 N3 1.365(13) .
C6 C7 1.512(13) .
C7 C9 1.509(16) .
C7 C8 1.523(16) .
C7 C10 1.536(16) .
C8 H8A 0.9800 .
C8 H8B 0.9800 .
C8 H8C 0.9800 .
C9 H9A 0.9800 .
C9 H9B 0.9800 .
C9 H9C 0.9800 .
C10 H10A 0.9800 .
C10 H10B 0.9800 .
C10 H10C 0.9800 .
N2 N3 1.346(12) .
N3 C11 1.449(14) .
C11 C12 1.515(13) .
C11 H11A 0.9900 .
C11 H11B 0.9900 .
C12 C13 1.518(19) .
C12 H12A 0.9900 .
C12 H12B 0.9900 .
C13 B1 1.594(19) .
C13 H13A 0.9900 .
C13 H13B 0.9900 .
B1 C14 1.612(13) .
B1 C18 1.626(14) .
B1 H1 1.0000 .
C14 C21 1.522(14) .
C14 C15 1.548(13) .
C14 H14 1.0000 .
C15 C16 1.499(18) .
C15 H15A 0.9900 .
C15 H15B 0.9900 .
C16 C17 1.50(2) .
C16 H16A 0.9900 .
C16 H16B 0.9900 .
C17 C18 1.558(17) .
C17 H17A 0.9900 .
C17 H17B 0.9900 .
C18 C19 1.528(18) .
C18 H18 1.0000 .
C19 C20 1.543(19) .
C19 H19A 0.9900 .
C19 H19B 0.9900 .
C20 C21 1.529(13) .
C20 H20A 0.9900 .
C20 H20B 0.9900 .
C21 H21A 0.9900 .
C21 H21B 0.9900 .
C6B N3B 1.386(16) .
C6B C7B 1.515(16) .
C7B C9B 1.513(19) .
C7B C8B 1.526(18) .
C7B C10B 1.541(18) .
C8B H8D 0.9800 .
C8B H8E 0.9800 .
C8B H8F 0.9800 .
C9B H9D 0.9800 .
C9B H9E 0.9800 .
C9B H9F 0.9800 .
C10B H10D 0.9800 .
C10B H10E 0.9800 .
C10B H10F 0.9800 .
N2B N3B 1.349(15) .
N3B C11B 1.470(15) .
C11B C12B 1.517(15) .
C11B H11C 0.9900 .
C11B H11D 0.9900 .
C12B C13B 1.50(2) .
C12B H12C 0.9900 .
C12B H12D 0.9900 .
C13B B1B 1.60(2) .
C13B H13C 0.9900 .
C13B H13D 0.9900 .
B1B C18B 1.616(14) .
B1B C14B 1.627(16) .
B1B H1B 1.0000 .
C14B C15B 1.553(17) .
C14B C21B 1.558(16) .
C14B H14B 1.0000 .
C15B C16B 1.563(19) .
C15B H15C 0.9900 .
C15B H15D 0.9900 .
C16B C17B 1.490(19) .
C16B H16C 0.9900 .
C16B H16D 0.9900 .
C17B C18B 1.506(16) .
C17B H17C 0.9900 .
C17B H17D 0.9900 .
C18B C19B 1.51(2) .
C18B H18B 1.0000 .
C19B C20B 1.55(2) .
C19B H19C 0.9900 .
C19B H19D 0.9900 .
C20B C21B 1.560(15) .
C20B H20C 0.9900 .
C20B H20D 0.9900 .
C21B H21C 0.9900 .
C21B H21D 0.9900 .
C22 C23 1.3900 .
C22 C27 1.3900 .
C22 H22 0.9500 .
C23 C24 1.3900 .
C23 H23 0.9500 .
C24 C25 1.3900 .
C24 C28 1.51(2) .
C25 C26 1.3900 .
C25 H25 0.9500 .
C26 C27 1.3900 .
C26 H26 0.9500 .
C27 H27 0.9500 .
C28 H28A 0.9800 .
C28 H28B 0.9800 .
C28 H28C 0.9800 .
C22B C23B 1.3900 .
C22B C27B 1.3900 .
C22B C28B 1.51(2) .
C23B C24B 1.3900 .
C23B H23B 0.9500 .
C24B C25B 1.3900 .
C24B H24B 0.9500 .
C25B C26B 1.3900 .
C25B H25B 0.9500 .
C26B C27B 1.3900 .
C26B H26B 0.9500 .
C27B H27B 0.9500 .
C28B H28D 0.9800 .
C28B H28E 0.9800 .
C28B H28F 0.9800 .

loop_
_geom_torsion_atom_site_label_1
_geom_torsion_atom_site_label_2
_geom_torsion_atom_site_label_3
_geom_torsion_atom_site_label_4
_geom_torsion
_geom_torsion_site_symmetry_1
_geom_torsion_site_symmetry_4
C1 N1 C1 C2 -0.4(3) 7 .
Fe1 N1 C1 C2 179.6(3) . .
C1 N1 C1 C4 -179.7(4) 7 .
Fe1 N1 C1 C4 0.3(4) . .
N1 C1 C2 C3 0.7(6) . .
C4 C1 C2 C3 180.0(4) . .
C1 C2 C3 C2 -0.3(3) . 7
N1 C1 C4 N2 7.3(11) . .
C2 C1 C4 N2 -172.0(10) . .
N1 C1 C4 N2B -7.2(13) . .
C2 C1 C4 N2B 173.4(12) . .
N1 C1 C4 C5 -178.7(5) . .
C2 C1 C4 C5 2.0(9) . .
N2 C4 C5 C6 -5(2) . .
C1 C4 C5 C6 -179(2) . .
N2B C4 C5 C6B 6(3) . .
C1 C4 C5 C6B 178(2) . .
C4 C5 C6 N3 4(3) . .
C4 C5 C6 C7 -176(3) . .
C5 C6 C7 C9 106(4) . .
N3 C6 C7 C9 -75(4) . .
C5 C6 C7 C8 -15(4) . .
N3 C6 C7 C8 164(3) . .
C5 C6 C7 C10 -130(4) . .
N3 C6 C7 C10 49(4) . .
C5 C4 N2 N3 3.3(14) . .
C1 C4 N2 N3 178.6(8) . .
C5 C4 N2 Fe1 172.7(8) . .
C1 C4 N2 Fe1 -12.0(15) . .
C4 N2 N3 C6 0(3) . .
Fe1 N2 N3 C6 -167(2) . .
C4 N2 N3 C11 -171.8(13) . .
Fe1 N2 N3 C11 22(2) . .
C5 C6 N3 N2 -3(3) . .
C7 C6 N3 N2 178(3) . .
C5 C6 N3 C11 167.0(16) . .
C7 C6 N3 C11 -12(5) . .
N2 N3 C11 C12 81.8(13) . .
C6 N3 C11 C12 -88(3) . .
N3 C11 C12 C13 -57.9(13) . .
C11 C12 C13 B1 -68.8(15) . .
C12 C13 B1 C14 -42.4(16) . .
C12 C13 B1 C18 -165.8(11) . .
C13 B1 C14 C21 169.5(10) . .
C18 B1 C14 C21 -60.3(11) . .
C13 B1 C14 C15 -63.5(13) . .
C18 B1 C14 C15 66.7(11) . .
C21 C14 C15 C16 66.7(16) . .
B1 C14 C15 C16 -59.0(15) . .
C14 C15 C16 C17 43.3(19) . .
C15 C16 C17 C18 -41(2) . .
C16 C17 C18 C19 -71.4(18) . .
C16 C17 C18 B1 53.0(17) . .
C13 B1 C18 C19 -167.0(11) . .
C14 B1 C18 C19 62.7(12) . .
C13 B1 C18 C17 67.3(14) . .
C14 B1 C18 C17 -63.0(12) . .
C17 C18 C19 C20 66.6(15) . .
B1 C18 C19 C20 -55.6(15) . .
C18 C19 C20 C21 42.1(15) . .
C15 C14 C21 C20 -71.4(12) . .
B1 C14 C21 C20 51.9(12) . .
C19 C20 C21 C14 -40.5(14) . .
C4 C5 C6B N3B -6(4) . .
C4 C5 C6B C7B -179(3) . .
N3B C6B C7B C9B -45(5) . .
C5 C6B C7B C9B 127(4) . .
N3B C6B C7B C8B -169(4) . .
C5 C6B C7B C8B 3(5) . .
N3B C6B C7B C10B 75(4) . .
C5 C6B C7B C10B -113(4) . .
C5 C4 N2B N3B -4.8(19) . .
C1 C4 N2B N3B -178.2(11) . .
C5 C4 N2B Fe1 -176.0(9) . .
C1 C4 N2B Fe1 10.6(18) . .
C4 N2B N3B C6B 1(3) . .
Fe1 N2B N3B C6B 170(3) . .
C4 N2B N3B C11B 175.4(17) . .
Fe1 N2B N3B C11B -16(3) . .
C5 C6B N3B N2B 3(4) . .
C7B C6B N3B N2B 176(3) . .
C5 C6B N3B C11B -170(2) . .
C7B C6B N3B C11B 3(6) . .
N2B N3B C11B C12B -83.1(18) . .
C6B N3B C11B C12B 89(4) . .
N3B C11B C12B C13B 51.1(17) . .
C11B C12B C13B B1B 74.7(16) . .
C12B C13B B1B C18B 176.0(11) . .
C12B C13B B1B C14B 52.0(16) . .
C13B B1B C14B C15B 63.3(15) . .
C18B B1B C14B C15B -65.5(13) . .
C13B B1B C14B C21B -172.3(11) . .
C18B B1B C14B C21B 58.9(13) . .
C21B C14B C15B C16B -73.4(16) . .
B1B C14B C15B C16B 50.1(17) . .
C14B C15B C16B C17B -37(2) . .
C15B C16B C17B C18B 40(2) . .
C16B C17B C18B C19B 71.9(19) . .
C16B C17B C18B B1B -55.3(18) . .
C13B B1B C18B C17B -60.9(14) . .
C14B B1B C18B C17B 68.7(12) . .
C13B B1B C18B C19B 170.5(11) . .
C14B B1B C18B C19B -59.9(13) . .
C17B C18B C19B C20B -71.3(16) . .
B1B C18B C19B C20B 53.4(15) . .
C18B C19B C20B C21B -43.1(17) . .
C15B C14B C21B C20B 68.6(14) . .
B1B C14B C21B C20B -52.2(15) . .
C19B C20B C21B C14B 42.6(16) . .
C27 C22 C23 C24 0.0 . .
C22 C23 C24 C25 0.0 . .
C22 C23 C24 C28 177(2) . .
C23 C24 C25 C26 0.0 . .
C28 C24 C25 C26 -177(2) . .
C24 C25 C26 C27 0.0 . .
C25 C26 C27 C22 0.0 . .
C23 C22 C27 C26 0.0 . .
C27B C22B C23B C24B 0.0 . .
C28B C22B C23B C24B -179(3) . .
C22B C23B C24B C25B 0.0 . .
C23B C24B C25B C26B 0.0 . .
C23B C22B C27B C26B 0.0 . .
C28B C22B C27B C26B 179(3) . .
